data_7207492
loop_
_publ_author_name
'Gu, Ja-Min'
'Kim, Sung-Jin'
'Kim, Youngmee'
'Huh, Seong'

_publ_section_title
;
 Structural isomerism of an anionic nanoporous In-MOF with interpenetrated
 diamond-like topology
;
_journal_issue 5
_journal_name_full CrystEngComm
_journal_page_first 1819
_journal_paper_doi 10.1039/c2ce06538j
_journal_volume 14
_journal_year 2012
_chemical_formula_sum 'C60 H50 In2 N2 O17'
_chemical_formula_weight 1300.66
_chemical_name_systematic
;
?
;
_space_group_IT_number 70
_symmetry_cell_setting orthorhombic
_symmetry_space_group_name_Hall '-F 2uv 2vw'
_symmetry_space_group_name_H-M 'F d d d :2'
_atom_sites_solution_hydrogens geom
_atom_sites_solution_primary direct
_atom_sites_solution_secondary difmap
_audit_creation_method SHELXL-97
_cell_angle_alpha 90.00
_cell_angle_beta 90.00
_cell_angle_gamma 90.00
_cell_formula_units_Z 16
_cell_length_a 23.760(5)
_cell_length_b 39.331(8)
_cell_length_c 40.610(9)
_cell_measurement_reflns_used 4537
_cell_measurement_temperature 293(2)
_cell_measurement_theta_max 20.60
_cell_measurement_theta_min 2.24
_cell_volume 37950(14)
_computing_cell_refinement 'Bruker SMART'
_computing_data_collection 'Bruker SMART'
_computing_data_reduction 'Bruker SAINT'
_computing_molecular_graphics 'Bruker SHELXTL'
_computing_publication_material 'Bruker SHELXTL'
_computing_structure_refinement 'SHELXL-97 (Sheldrick, 1997)'
_computing_structure_solution 'SHELXS-97 (Sheldrick, 1990)'
_diffrn_ambient_temperature 293(2)
_diffrn_measured_fraction_theta_full 0.957
_diffrn_measured_fraction_theta_max 0.957
_diffrn_measurement_device_type 'CCD area detector'
_diffrn_measurement_method 'phi and omega scans'
_diffrn_radiation_monochromator graphite
_diffrn_radiation_source 'fine-focus sealed tube'
_diffrn_radiation_type MoK\a
_diffrn_radiation_wavelength 0.71073
_diffrn_reflns_av_R_equivalents 0.0910
_diffrn_reflns_av_sigmaI/netI 0.1949
_diffrn_reflns_limit_h_max 31
_diffrn_reflns_limit_h_min -31
_diffrn_reflns_limit_k_max 50
_diffrn_reflns_limit_k_min -45
_diffrn_reflns_limit_l_max 53
_diffrn_reflns_limit_l_min -34
_diffrn_reflns_number 57843
_diffrn_reflns_theta_full 28.39
_diffrn_reflns_theta_max 28.39
_diffrn_reflns_theta_min 1.81
_exptl_absorpt_coefficient_mu 0.530
_exptl_absorpt_correction_type none
_exptl_crystal_colour colorless
_exptl_crystal_density_diffrn 0.911
_exptl_crystal_density_method 'not measured'
_exptl_crystal_description octagon
_exptl_crystal_F_000 10528
_exptl_crystal_size_max 0.20
_exptl_crystal_size_mid 0.15
_exptl_crystal_size_min 0.15
_refine_diff_density_max 0.907
_refine_diff_density_min -0.362
_refine_diff_density_rms 0.121
_refine_ls_extinction_method none
_refine_ls_goodness_of_fit_ref 0.780
_refine_ls_hydrogen_treatment constr
_refine_ls_matrix_type full
_refine_ls_number_parameters 361
_refine_ls_number_reflns 11401
_refine_ls_number_restraints 4
_refine_ls_restrained_S_all 0.780
_refine_ls_R_factor_all 0.1800
_refine_ls_R_factor_gt 0.0602
_refine_ls_shift/su_max 0.094
_refine_ls_shift/su_mean 0.010
_refine_ls_structure_factor_coef Fsqd
_refine_ls_weighting_details 'calc w=1/[\s^2^(Fo^2^)+(0.0961P)^2^+0.0000P] where P=(Fo^2^+2Fc^2^)/3'
_refine_ls_weighting_scheme calc
_refine_ls_wR_factor_gt 0.1754
_refine_ls_wR_factor_ref 0.2017
_reflns_number_gt 5155
_reflns_number_total 11401
_reflns_threshold_expression >2sigma(I)
_cod_data_source_file c2ce06538j.txt
_cod_data_source_block In-MOF_1
_cod_depositor_comments
;
The following automatic conversions were performed:

'_symmetry_cell_setting' value 'Orthorhombic' changed to
'orthorhombic' according to
/home/saulius/struct/CIF-dictionaries/cif_core.dic dictionary named
'cif_core.dic' version 2.4.1 from 2010-06-29.

Automatic conversion script
Id: cif_fix_values 1715 2011-07-08 13:25:40Z adriana 
;
_cod_original_cell_volume 37951(14)
_cod_original_sg_symbol_H-M Fddd
_cod_database_code 7207492

loop_
_symmetry_equiv_pos_as_xyz
'x, y, z'
'-x+3/4, -y+3/4, z'
'-x+3/4, y, -z+3/4'
'x, -y+3/4, -z+3/4'
'x, y+1/2, z+1/2'
'-x+3/4, -y+5/4, z+1/2'
'-x+3/4, y+1/2, -z+5/4'
'x, -y+5/4, -z+5/4'
'x+1/2, y, z+1/2'
'-x+5/4, -y+3/4, z+1/2'
'-x+5/4, y, -z+5/4'
'x+1/2, -y+3/4, -z+5/4'
'x+1/2, y+1/2, z'
'-x+5/4, -y+5/4, z'
'-x+5/4, y+1/2, -z+3/4'
'x+1/2, -y+5/4, -z+3/4'
'-x, -y, -z'
'x-3/4, y-3/4, -z'
'x-3/4, -y, z-3/4'
'-x, y-3/4, z-3/4'
'-x, -y+1/2, -z+1/2'
'x-3/4, y-1/4, -z+1/2'
'x-3/4, -y+1/2, z-1/4'
'-x, y-1/4, z-1/4'
'-x+1/2, -y, -z+1/2'
'x-1/4, y-3/4, -z+1/2'
'x-1/4, -y, z-1/4'
'-x+1/2, y-3/4, z-1/4'
'-x+1/2, -y+1/2, -z'
'x-1/4, y-1/4, -z'
'x-1/4, -y+1/2, z-3/4'
'-x+1/2, y-1/4, z-3/4'

loop_
_atom_site_label
_atom_site_type_symbol
_atom_site_fract_x
_atom_site_fract_y
_atom_site_fract_z
_atom_site_U_iso_or_equiv
_atom_site_adp_type
_atom_site_occupancy
_atom_site_symmetry_multiplicity
_atom_site_calc_flag
_atom_site_refinement_flags
In1 In 0.1250 0.497220(13) 0.1250 0.0566(2) Uani 1 2 d S
In2 In 0.8750 0.3750 0.136647(14) 0.0606(2) Uani 1 2 d S
O11 O 0.1366(2) 0.45797(11) 0.08330(12) 0.0944(16) Uani 1 1 d .
O12 O 0.05454(19) 0.46945(10) 0.10110(11) 0.0785(14) Uani 1 1 d .
O13 O -0.1347(3) 0.28550(13) -0.08208(14) 0.1101(19) Uani 1 1 d .
O14 O -0.0528(2) 0.27690(13) -0.10404(13) 0.1003(17) Uani 1 1 d .
C11 C 0.0844(3) 0.45391(16) 0.08222(18) 0.072(2) Uani 1 1 d .
C12 C 0.0612(3) 0.43006(16) 0.05701(18) 0.077(2) Uani 1 1 d .
C13 C 0.0934(3) 0.4173(2) 0.0311(2) 0.116(3) Uani 1 1 d .
H13 H 0.1305 0.4243 0.0287 0.139 Uiso 1 1 calc R
C14 C 0.0711(4) 0.39474(19) 0.0093(2) 0.107(3) Uani 1 1 d .
H14 H 0.0941 0.3858 -0.0071 0.128 Uiso 1 1 calc R
C15 C 0.0144(4) 0.38435(17) 0.01068(18) 0.080(2) Uani 1 1 d .
C16 C -0.0151(3) 0.39653(18) 0.0360(2) 0.099(3) Uani 1 1 d .
H16 H -0.0523 0.3895 0.0383 0.119 Uiso 1 1 calc R
C17 C 0.0071(3) 0.42010(17) 0.06004(17) 0.087(2) Uani 1 1 d .
H17 H -0.0153 0.4282 0.0771 0.105 Uiso 1 1 calc R
C18 C -0.0101(4) 0.35985(17) -0.01177(18) 0.082(2) Uani 1 1 d .
C19 C -0.0634(4) 0.3505(2) -0.0117(2) 0.150(4) Uani 1 1 d .
H19 H -0.0866 0.3602 0.0042 0.180 Uiso 1 1 calc R
C110 C -0.0872(4) 0.3284(2) -0.0326(2) 0.148(4) Uani 1 1 d .
H110 H -0.1248 0.3225 -0.0300 0.178 Uiso 1 1 calc R
C111 C -0.0571(4) 0.31483(16) -0.05718(19) 0.082(2) Uani 1 1 d .
C112 C -0.0025(5) 0.3211(2) -0.0564(2) 0.159(5) Uani 1 1 d .
H112 H 0.0206 0.3098 -0.0713 0.191 Uiso 1 1 calc R
C113 C 0.0212(4) 0.3432(3) -0.0350(2) 0.161(5) Uani 1 1 d .
H113 H 0.0597 0.3472 -0.0362 0.193 Uiso 1 1 calc R
C114 C -0.0817(4) 0.29096(17) -0.0829(2) 0.086(3) Uani 1 1 d .
O21 O 0.7953(2) 0.39897(11) 0.11434(11) 0.0801(14) Uani 1 1 d .
O22 O 0.8786(2) 0.41492(12) 0.09661(13) 0.0941(16) Uani 1 1 d .
O23 O 0.6885(2) 0.59369(11) -0.08835(12) 0.0935(16) Uani 1 1 d .
O24 O 0.6042(2) 0.58543(14) -0.06986(15) 0.106(2) Uani 1 1 d .
C21 C 0.8266(4) 0.41697(16) 0.09579(18) 0.077(2) Uani 1 1 d .
C22 C 0.7975(4) 0.44099(17) 0.07183(17) 0.075(2) Uani 1 1 d .
C23 C 0.7410(3) 0.44095(18) 0.06614(19) 0.094(2) Uani 1 1 d .
H23 H 0.7183 0.4260 0.0779 0.113 Uiso 1 1 calc R
C24 C 0.7168(3) 0.4622(2) 0.0438(2) 0.115(3) Uani 1 1 d .
H24 H 0.6782 0.4614 0.0401 0.138 Uiso 1 1 calc R
C25 C 0.7502(4) 0.48515(17) 0.02628(18) 0.088(2) Uani 1 1 d .
C26 C 0.8083(3) 0.4848(2) 0.0311(2) 0.120(3) Uani 1 1 d .
H26 H 0.8315 0.4989 0.0187 0.144 Uiso 1 1 calc R
C27 C 0.8306(3) 0.4639(2) 0.0538(2) 0.121(3) Uani 1 1 d .
H27 H 0.8691 0.4647 0.0577 0.145 Uiso 1 1 calc R
C28 C 0.7251(4) 0.50957(19) 0.0016(2) 0.091(2) Uani 1 1 d .
C29 C 0.6686(4) 0.5195(2) 0.0042(2) 0.116(3) Uani 1 1 d .
H29 H 0.6461 0.5120 0.0216 0.139 Uiso 1 1 calc R
C210 C 0.6471(4) 0.5413(2) -0.0205(2) 0.121(3) Uani 1 1 d .
H210 H 0.6090 0.5468 -0.0201 0.145 Uiso 1 1 calc R
C211 C 0.6807(4) 0.55490(17) -0.04554(18) 0.084(2) Uani 1 1 d .
C212 C 0.7339(4) 0.54414(18) -0.04654(18) 0.092(2) Uani 1 1 d .
H212 H 0.7566 0.5524 -0.0634 0.110 Uiso 1 1 calc R
C213 C 0.7578(3) 0.52174(18) -0.02467(19) 0.093(2) Uani 1 1 d .
H213 H 0.7949 0.5148 -0.0272 0.112 Uiso 1 1 calc R
C214 C 0.6535(5) 0.57928(18) -0.06855(19) 0.085(2) Uani 1 1 d .
N31 N 0.7067(8) 0.3943(4) 0.1651(5) 0.204(8) Uiso 0.50 1 d PD
C31 C 0.6857(7) 0.3663(4) 0.1441(4) 0.105(5) Uiso 0.50 1 d PD
C32 C 0.7277(13) 0.3947(8) 0.1995(5) 0.268(14) Uiso 0.50 1 d PD
N41 N 0.9299(7) 0.4932(4) 0.1219(5) 0.161(6) Uiso 0.50 1 d PD
C41 C 0.9566(11) 0.5175(6) 0.0988(6) 0.243(12) Uiso 0.50 1 d PD
C42 C 0.8863(19) 0.5152(14) 0.1369(14) 0.55(4) Uiso 0.50 1 d PD
O1W O 0.1250 0.6250 0.1250 0.372(14) Uiso 1 4 d S
O2W O 1.0000 0.5000 0.0000 0.360(19) Uiso 0.50 2 d SP

loop_
_atom_site_aniso_label
_atom_site_aniso_U_11
_atom_site_aniso_U_22
_atom_site_aniso_U_33
_atom_site_aniso_U_23
_atom_site_aniso_U_13
_atom_site_aniso_U_12
In1 0.0773(5) 0.0461(4) 0.0464(4) 0.000 0.0025(4) 0.000
In2 0.0781(5) 0.0528(4) 0.0507(4) 0.000 0.000 -0.0010(3)
O11 0.104(4) 0.083(3) 0.096(4) -0.042(3) 0.001(3) -0.007(3)
O12 0.096(4) 0.072(3) 0.068(3) -0.030(2) 0.016(3) -0.001(3)
O13 0.130(5) 0.093(4) 0.107(5) -0.038(3) -0.017(4) 0.002(4)
O14 0.129(5) 0.094(4) 0.078(4) -0.034(3) 0.004(3) -0.018(3)
C11 0.081(6) 0.060(5) 0.075(6) -0.004(4) 0.002(5) -0.014(4)
C12 0.082(5) 0.073(5) 0.075(5) -0.025(4) 0.003(4) -0.021(4)
C13 0.092(6) 0.133(7) 0.122(8) -0.054(6) 0.018(6) -0.017(5)
C14 0.117(7) 0.104(6) 0.099(7) -0.060(5) 0.020(6) -0.012(5)
C15 0.097(6) 0.074(5) 0.069(5) -0.036(4) 0.009(4) 0.001(4)
C16 0.101(6) 0.093(6) 0.103(7) -0.021(5) -0.003(5) -0.039(5)
C17 0.103(6) 0.089(5) 0.070(5) -0.032(4) 0.007(5) -0.013(5)
C18 0.108(6) 0.070(5) 0.068(5) -0.020(4) 0.000(5) -0.011(4)
C19 0.128(8) 0.189(10) 0.134(9) -0.115(8) 0.036(7) -0.043(7)
C110 0.125(8) 0.179(10) 0.141(9) -0.102(8) 0.019(7) -0.047(7)
C111 0.117(7) 0.053(4) 0.076(6) -0.010(4) -0.023(5) -0.015(4)
C112 0.156(10) 0.173(10) 0.148(10) -0.108(8) 0.031(8) -0.049(8)
C113 0.120(8) 0.226(11) 0.137(9) -0.121(9) 0.024(7) -0.060(7)
C114 0.132(8) 0.051(5) 0.076(6) 0.005(4) -0.021(6) 0.002(5)
O21 0.099(4) 0.069(3) 0.073(4) 0.016(2) 0.000(3) 0.003(3)
O22 0.079(4) 0.102(4) 0.101(4) 0.036(3) 0.000(3) 0.014(3)
O23 0.147(5) 0.066(3) 0.068(3) 0.015(3) 0.005(3) 0.029(3)
O24 0.106(4) 0.098(4) 0.114(5) 0.032(3) -0.016(4) 0.013(4)
C21 0.113(7) 0.053(4) 0.064(5) 0.003(4) -0.005(5) 0.001(5)
C22 0.089(6) 0.072(5) 0.064(5) 0.015(4) -0.001(4) 0.011(4)
C23 0.096(6) 0.094(6) 0.093(6) 0.047(5) 0.009(5) 0.006(5)
C24 0.085(6) 0.130(7) 0.128(8) 0.068(6) 0.011(5) 0.019(5)
C25 0.129(7) 0.069(5) 0.065(5) 0.032(4) 0.006(5) 0.011(5)
C26 0.088(6) 0.137(7) 0.134(8) 0.085(6) -0.008(6) 0.012(6)
C27 0.085(6) 0.130(7) 0.149(9) 0.068(7) -0.017(6) 0.002(5)
C28 0.102(7) 0.085(5) 0.086(6) 0.026(4) -0.013(5) 0.010(5)
C29 0.120(7) 0.125(7) 0.104(7) 0.052(6) 0.022(6) 0.032(6)
C210 0.125(8) 0.112(7) 0.125(8) 0.032(6) -0.014(6) 0.043(6)
C211 0.118(7) 0.069(5) 0.065(5) 0.021(4) 0.020(5) 0.009(5)
C212 0.110(7) 0.091(6) 0.074(6) 0.033(4) 0.016(5) 0.018(5)
C213 0.102(6) 0.089(5) 0.090(6) 0.038(5) 0.017(5) 0.002(5)
C214 0.142(8) 0.056(5) 0.056(5) 0.013(4) -0.002(6) 0.003(5)

loop_
_atom_type_symbol
_atom_type_description
_atom_type_scat_dispersion_real
_atom_type_scat_dispersion_imag
_atom_type_scat_source
C C 0.0033 0.0016 'International Tables Vol C Tables 4.2.6.8 and 6.1.1.4'
H H 0.0000 0.0000 'International Tables Vol C Tables 4.2.6.8 and 6.1.1.4'
O O 0.0106 0.0060 'International Tables Vol C Tables 4.2.6.8 and 6.1.1.4'
In In -0.7276 1.3100 'International Tables Vol C Tables 4.2.6.8 and 6.1.1.4'
N N 0.0061 0.0033 'International Tables Vol C Tables 4.2.6.8 and 6.1.1.4'

loop_
_geom_angle_atom_site_label_1
_geom_angle_atom_site_label_2
_geom_angle_atom_site_label_3
_geom_angle
_geom_angle_site_symmetry_1
_geom_angle_site_symmetry_3
O12 In1 O12 121.1(2) . 11_454
O12 In1 O14 131.79(18) . 18_665
O12 In1 O14 81.11(18) 11_454 18_665
O12 In1 O14 81.11(18) . 20_566
O12 In1 O14 131.78(18) 11_454 20_566
O14 In1 O14 117.3(3) 18_665 20_566
O12 In1 O11 55.99(15) . .
O12 In1 O11 84.37(17) 11_454 .
O14 In1 O11 88.77(19) 18_665 .
O14 In1 O11 135.88(19) 20_566 .
O12 In1 O11 84.37(17) . 11_454
O12 In1 O11 55.98(15) 11_454 11_454
O14 In1 O11 135.89(19) 18_665 11_454
O14 In1 O11 88.76(19) 20_566 11_454
O11 In1 O11 96.0(3) . 11_454
O12 In1 O13 85.18(19) . 18_665
O12 In1 O13 136.35(18) 11_454 18_665
O14 In1 O13 56.74(17) 18_665 18_665
O14 In1 O13 82.59(19) 20_566 18_665
O11 In1 O13 83.94(19) . 18_665
O11 In1 O13 167.3(2) 11_454 18_665
O12 In1 O13 136.34(18) . 20_566
O12 In1 O13 85.18(19) 11_454 20_566
O14 In1 O13 82.60(19) 18_665 20_566
O14 In1 O13 56.74(17) 20_566 20_566
O11 In1 O13 167.4(2) . 20_566
O11 In1 O13 83.94(19) 11_454 20_566
O13 In1 O13 98.8(3) 18_665 20_566
O12 In1 C11 104.4(2) . 11_454
O12 In1 C11 27.41(17) 11_454 11_454
O14 In1 C11 108.0(2) 18_665 11_454
O14 In1 C11 111.7(2) 20_566 11_454
O11 In1 C11 90.45(18) . 11_454
O11 In1 C11 28.58(17) 11_454 11_454
O13 In1 C11 163.7(2) 18_665 11_454
O13 In1 C11 83.5(2) 20_566 11_454
O12 In1 C11 27.41(17) . .
O12 In1 C11 104.4(2) 11_454 .
O14 In1 C11 111.7(2) 18_665 .
O14 In1 C11 108.0(2) 20_566 .
O11 In1 C11 28.58(17) . .
O11 In1 C11 90.44(18) 11_454 .
O13 In1 C11 83.5(2) 18_665 .
O13 In1 C11 163.7(2) 20_566 .
C11 In1 C11 98.8(3) 11_454 .
O12 In1 C114 109.4(2) . 18_665
O12 In1 C114 108.1(3) 11_454 18_665
O14 In1 C114 27.8(2) 18_665 18_665
O14 In1 C114 101.8(2) 20_566 18_665
O11 In1 C114 85.1(2) . 18_665
O11 In1 C114 163.6(3) 11_454 18_665
O13 In1 C114 29.0(2) 18_665 18_665
O13 In1 C114 91.43(19) 20_566 18_665
C11 In1 C114 135.3(3) 11_454 18_665
C11 In1 C114 98.0(2) . 18_665
O12 In1 C114 108.1(3) . 20_566
O12 In1 C114 109.4(2) 11_454 20_566
O14 In1 C114 101.8(2) 18_665 20_566
O14 In1 C114 27.7(2) 20_566 20_566
O11 In1 C114 163.6(3) . 20_566
O11 In1 C114 85.1(2) 11_454 20_566
O13 In1 C114 91.43(19) 18_665 20_566
O13 In1 C114 29.0(2) 20_566 20_566
C11 In1 C114 98.0(2) 11_454 20_566
C11 In1 C114 135.3(3) . 20_566
C114 In1 C114 98.5(3) 18_665 20_566
O23 In2 O23 124.9(3) 19_666 32_656
O23 In2 O22 138.4(2) 19_666 2_655
O23 In2 O22 85.25(18) 32_656 2_655
O23 In2 O22 85.25(18) 19_666 .
O23 In2 O22 138.4(2) 32_656 .
O22 In2 O22 88.1(3) 2_655 .
O23 In2 O21 81.20(19) 19_666 2_655
O23 In2 O21 121.15(17) 32_656 2_655
O22 In2 O21 57.55(15) 2_655 2_655
O22 In2 O21 88.30(17) . 2_655
O23 In2 O21 121.15(17) 19_666 .
O23 In2 O21 81.20(19) 32_656 .
O22 In2 O21 88.30(17) 2_655 .
O22 In2 O21 57.55(15) . .
O21 In2 O21 133.6(2) 2_655 .
O23 In2 O24 55.84(17) 19_666 19_666
O23 In2 O24 83.24(18) 32_656 19_666
O22 In2 O24 165.74(19) 2_655 19_666
O22 In2 O24 95.0(2) . 19_666
O21 In2 O24 136.33(18) 2_655 19_666
O21 In2 O24 81.67(18) . 19_666
O23 In2 O24 83.24(18) 19_666 32_656
O23 In2 O24 55.84(17) 32_656 32_656
O22 In2 O24 95.0(2) 2_655 32_656
O22 In2 O24 165.75(19) . 32_656
O21 In2 O24 81.67(18) 2_655 32_656
O21 In2 O24 136.33(18) . 32_656
O24 In2 O24 85.5(3) 19_666 32_656
O23 In2 C21 104.0(2) 19_666 .
O23 In2 C21 110.3(3) 32_656 .
O22 In2 C21 88.01(18) 2_655 .
O22 In2 C21 28.33(18) . .
O21 In2 C21 111.8(2) 2_655 .
O21 In2 C21 29.2(2) . .
O24 In2 C21 88.1(2) 19_666 .
O24 In2 C21 165.3(2) 32_656 .
O23 In2 C21 110.3(3) 19_666 2_655
O23 In2 C21 104.0(2) 32_656 2_655
O22 In2 C21 28.33(18) 2_655 2_655
O22 In2 C21 88.01(18) . 2_655
O21 In2 C21 29.2(2) 2_655 2_655
O21 In2 C21 111.8(2) . 2_655
O24 In2 C21 165.3(2) 19_666 2_655
O24 In2 C21 88.1(2) 32_656 2_655
C21 In2 C21 101.0(3) . 2_655
O23 In2 C214 29.0(2) 19_666 19_666
O23 In2 C214 103.8(2) 32_656 19_666
O22 In2 C214 167.3(3) 2_655 19_666
O22 In2 C214 90.7(2) . 19_666
O21 In2 C214 109.8(3) 2_655 19_666
O21 In2 C214 101.7(2) . 19_666
O24 In2 C214 26.9(2) 19_666 19_666
O24 In2 C214 83.25(18) 32_656 19_666
C21 In2 C214 96.9(2) . 19_666
C21 In2 C214 139.0(3) 2_655 19_666
O23 In2 C214 103.8(2) 19_666 32_656
O23 In2 C214 29.0(2) 32_656 32_656
O22 In2 C214 90.7(2) 2_655 32_656
O22 In2 C214 167.3(3) . 32_656
O21 In2 C214 101.7(2) 2_655 32_656
O21 In2 C214 109.8(3) . 32_656
O24 In2 C214 83.24(18) 19_666 32_656
O24 In2 C214 26.9(2) 32_656 32_656
C21 In2 C214 139.0(3) . 32_656
C21 In2 C214 96.9(2) 2_655 32_656
C214 In2 C214 93.1(3) 19_666 32_656
C11 O11 In1 89.6(4) . .
C11 O12 In1 94.8(4) . .
C114 O13 In1 89.5(5) . 30
C114 O14 In1 94.2(5) . 30
O12 C11 O11 119.6(7) . .
O12 C11 C12 122.4(7) . .
O11 C11 C12 118.0(7) . .
O12 C11 In1 57.8(4) . .
O11 C11 In1 61.8(4) . .
C12 C11 In1 178.2(5) . .
C17 C12 C13 119.2(7) . .
C17 C12 C11 118.1(7) . .
C13 C12 C11 122.8(7) . .
C14 C13 C12 120.8(8) . .
C14 C13 H13 119.6 . .
C12 C13 H13 119.6 . .
C13 C14 C15 122.4(7) . .
C13 C14 H14 118.8 . .
C15 C14 H14 118.8 . .
C16 C15 C14 115.5(7) . .
C16 C15 C18 120.8(8) . .
C14 C15 C18 123.5(7) . .
C15 C16 C17 123.9(7) . .
C15 C16 H16 118.1 . .
C17 C16 H16 118.1 . .
C12 C17 C16 118.2(7) . .
C12 C17 H17 120.9 . .
C16 C17 H17 120.9 . .
C19 C18 C113 112.9(7) . .
C19 C18 C15 124.8(8) . .
C113 C18 C15 122.3(8) . .
C18 C19 C110 125.7(9) . .
C18 C19 H19 117.1 . .
C110 C19 H19 117.1 . .
C111 C110 C19 120.5(9) . .
C111 C110 H110 119.7 . .
C19 C110 H110 119.7 . .
C112 C111 C110 115.5(8) . .
C112 C111 C114 120.6(9) . .
C110 C111 C114 123.7(9) . .
C111 C112 C113 123.1(9) . .
C111 C112 H112 118.5 . .
C113 C112 H112 118.5 . .
C112 C113 C18 121.6(9) . .
C112 C113 H113 119.2 . .
C18 C113 H113 119.2 . .
O14 C114 O13 119.5(8) . .
O14 C114 C111 122.9(9) . .
O13 C114 C111 117.6(8) . .
O14 C114 In1 58.1(4) . 30
O13 C114 In1 61.5(4) . 30
C111 C114 In1 177.0(5) . 30
C21 O21 In2 88.9(5) . .
C21 O22 In2 91.5(4) . .
C214 O23 In2 95.3(5) . 27_565
C214 O24 In2 87.9(5) . 27_565
O22 C21 O21 122.0(7) . .
O22 C21 C22 120.7(7) . .
O21 C21 C22 117.2(8) . .
O22 C21 In2 60.1(4) . .
O21 C21 In2 61.9(4) . .
C22 C21 In2 178.9(6) . .
C23 C22 C27 117.6(7) . .
C23 C22 C21 123.8(7) . .
C27 C22 C21 118.6(7) . .
C24 C23 C22 121.9(7) . .
C24 C23 H23 119.1 . .
C22 C23 H23 119.0 . .
C23 C24 C25 119.8(7) . .
C23 C24 H24 120.1 . .
C25 C24 H24 120.1 . .
C24 C25 C26 118.9(7) . .
C24 C25 C28 121.7(8) . .
C26 C25 C28 119.3(7) . .
C27 C26 C25 119.5(8) . .
C27 C26 H26 120.2 . .
C25 C26 H26 120.2 . .
C26 C27 C22 122.0(8) . .
C26 C27 H27 119.0 . .
C22 C27 H27 119.0 . .
C213 C28 C29 119.6(7) . .
C213 C28 C25 120.3(7) . .
C29 C28 C25 120.1(8) . .
C28 C29 C210 117.3(8) . .
C28 C29 H29 121.4 . .
C210 C29 H29 121.4 . .
C211 C210 C29 122.8(8) . .
C211 C210 H210 118.6 . .
C29 C210 H210 118.6 . .
C212 C211 C210 116.2(7) . .
C212 C211 C214 126.7(8) . .
C210 C211 C214 117.1(8) . .
C211 C212 C213 125.1(7) . .
C211 C212 H212 117.4 . .
C213 C212 H212 117.4 . .
C212 C213 C28 118.8(7) . .
C212 C213 H213 120.6 . .
C28 C213 H213 120.6 . .
O24 C214 O23 121.0(8) . .
O24 C214 C211 125.7(9) . .
O23 C214 C211 113.3(8) . .
O24 C214 In2 65.3(5) . 27_565
O23 C214 In2 55.7(4) . 27_565
C211 C214 In2 169.0(7) . 27_565
C31 N31 C32 132(2) . .
C41 N41 C42 101(3) . .

loop_
_geom_bond_atom_site_label_1
_geom_bond_atom_site_label_2
_geom_bond_distance
_geom_bond_site_symmetry_2
In1 O12 2.222(4) .
In1 O12 2.222(4) 11_454
In1 O14 2.242(5) 18_665
In1 O14 2.243(5) 20_566
In1 O11 2.308(4) .
In1 O11 2.308(4) 11_454
In1 O13 2.315(5) 18_665
In1 O13 2.315(5) 20_566
In1 C11 2.618(7) 11_454
In1 C11 2.618(7) .
In1 C114 2.634(8) 18_665
In1 C114 2.635(8) 20_566
In2 O23 2.196(4) 19_666
In2 O23 2.196(4) 32_656
In2 O22 2.262(4) 2_655
In2 O22 2.262(5) .
In2 O21 2.300(4) 2_655
In2 O21 2.300(4) .
In2 O24 2.405(5) 19_666
In2 O24 2.405(5) 32_656
In2 C21 2.607(7) .
In2 C21 2.607(7) 2_655
In2 C214 2.646(8) 19_666
In2 C214 2.646(8) 32_656
O11 C11 1.252(7) .
O12 C11 1.209(7) .
O13 C114 1.278(9) .
O13 In1 2.315(5) 30
O14 C114 1.230(9) .
O14 In1 2.242(5) 30
C11 C12 1.494(9) .
C12 C17 1.349(8) .
C12 C13 1.393(9) .
C13 C14 1.361(9) .
C13 H13 0.9300 .
C14 C15 1.408(9) .
C14 H14 0.9300 .
C15 C16 1.334(9) .
C15 C18 1.449(9) .
C16 C17 1.447(8) .
C16 H16 0.9300 .
C17 H17 0.9300 .
C18 C19 1.320(10) .
C18 C113 1.369(10) .
C19 C110 1.339(10) .
C19 H19 0.9300 .
C110 C111 1.338(10) .
C110 H110 0.9300 .
C111 C112 1.321(10) .
C111 C114 1.521(9) .
C112 C113 1.351(10) .
C112 H112 0.9300 .
C113 H113 0.9300 .
C114 In1 2.634(8) 30
O21 C21 1.273(8) .
O22 C21 1.238(8) .
O23 C214 1.288(8) .
O23 In2 2.196(4) 27_565
O24 C214 1.196(9) .
O24 In2 2.405(5) 27_565
C21 C22 1.522(9) .
C22 C23 1.362(8) .
C22 C27 1.402(9) .
C23 C24 1.362(8) .
C23 H23 0.9300 .
C24 C25 1.395(9) .
C24 H24 0.9300 .
C25 C26 1.395(9) .
C25 C28 1.511(9) .
C26 C27 1.343(9) .
C26 H26 0.9300 .
C27 H27 0.9300 .
C28 C213 1.402(9) .
C28 C29 1.404(9) .
C29 C210 1.418(9) .
C29 H29 0.9300 .
C210 C211 1.399(10) .
C210 H210 0.9300 .
C211 C212 1.334(9) .
C211 C214 1.487(10) .
C212 C213 1.374(9) .
C212 H212 0.9300 .
C213 H213 0.9300 .
C214 In2 2.646(8) 27_565
N31 C31 1.480(2) .
N31 C32 1.480(2) .
N41 C41 1.480(2) .
N41 C42 1.481(2) .
